data_1529309
loop_
_publ_author_name
'Jiang, Hua-Wei'
'Tanaka, Takayuki'
'Osuka, Atsuhiro'

_publ_section_title
;
 Singly and doubly \b-to-\b platinum-bridged porphyrin dimers and their
 reductive eliminations
;
_journal_issue 11
_journal_name_full 'Chem. Sci.'
_journal_page_first 6102
_journal_paper_doi 10.1039/C5SC02553B
_journal_volume 6
_journal_year 2015
_chemical_formula_moiety 'C106 H120 N8 O2 Pt Zn2, 3(C H Cl3), 2(C O)'
_chemical_formula_sum 'C111 H123 Cl9 N8 O4 Pt Zn2'
_chemical_formula_weight 2278.05
_chemical_name_systematic
;
beta-to-beta Pt(II)-bridged Zn(II) diporphyrin
;
_space_group_IT_number 2
_symmetry_cell_setting triclinic
_symmetry_Int_Tables_number 2
_symmetry_space_group_name_Hall '-P 1'
_symmetry_space_group_name_H-M 'P -1'
_atom_sites_solution_hydrogens geom
_atom_sites_solution_primary direct
_atom_sites_solution_secondary difmap
_audit_creation_method SHELXL-97
_audit_update_record
;
2015-06-11 deposited with the CCDC.
2015-07-30 downloaded from the CCDC.
;
_cell_angle_alpha 63.3696(7)
_cell_angle_beta 78.2695(7)
_cell_angle_gamma 71.6398(7)
_cell_formula_units_Z 2
_cell_length_a 14.8426(3)
_cell_length_b 20.1100(4)
_cell_length_c 21.2677(4)
_cell_measurement_reflns_used 49345
_cell_measurement_temperature 93(2)
_cell_measurement_theta_max 68.28
_cell_measurement_theta_min 3.15
_cell_volume 5371.33(19)
_computing_structure_refinement 'SHELXL-97 (Sheldrick, 1997)'
_computing_structure_solution 'SHELXS-97 (Sheldrick, 1990)'
_diffrn_ambient_temperature 93(2)
_diffrn_detector_area_resol_mean 10.00
_diffrn_measured_fraction_theta_full 0.976
_diffrn_measured_fraction_theta_max 0.976
_diffrn_measurement_device_type 'Rigaku RAXIS-RAPID II'
_diffrn_measurement_method \w
_diffrn_radiation_monochromator graphite
_diffrn_radiation_source 'fine-focus sealed tube'
_diffrn_radiation_type CuK\a
_diffrn_radiation_wavelength 1.54187
_diffrn_reflns_av_R_equivalents 0.0617
_diffrn_reflns_av_sigmaI/netI 0.0710
_diffrn_reflns_limit_h_max 17
_diffrn_reflns_limit_h_min -17
_diffrn_reflns_limit_k_max 23
_diffrn_reflns_limit_k_min -23
_diffrn_reflns_limit_l_max 24
_diffrn_reflns_limit_l_min -24
_diffrn_reflns_number 58994
_diffrn_reflns_theta_full 65.00
_diffrn_reflns_theta_max 65.00
_diffrn_reflns_theta_min 3.15
_exptl_absorpt_coefficient_mu 5.392
_exptl_absorpt_correction_T_max 0.6147
_exptl_absorpt_correction_T_min 0.4119
_exptl_absorpt_correction_type multi-scan
_exptl_absorpt_process_details
;
Higashi, T. (1995). 
 Program for Absorption Correction.
 Rigaku Corporation, Tokyo, Japan.
;
_exptl_crystal_colour red
_exptl_crystal_density_diffrn 1.409
_exptl_crystal_density_method 'not measured'
_exptl_crystal_description prism
_exptl_crystal_F_000 2336
_exptl_crystal_size_max 0.20
_exptl_crystal_size_mid 0.10
_exptl_crystal_size_min 0.10
_refine_diff_density_max 2.480
_refine_diff_density_min -2.311
_refine_diff_density_rms 0.142
_refine_ls_extinction_method none
_refine_ls_goodness_of_fit_ref 1.011
_refine_ls_hydrogen_treatment constr
_refine_ls_matrix_type full
_refine_ls_number_parameters 1254
_refine_ls_number_reflns 17867
_refine_ls_number_restraints 188
_refine_ls_restrained_S_all 1.017
_refine_ls_R_factor_all 0.0946
_refine_ls_R_factor_gt 0.0791
_refine_ls_shift/su_max 0.000
_refine_ls_shift/su_mean 0.000
_refine_ls_structure_factor_coef Fsqd
_refine_ls_weighting_details
;
calc w=1/[\s^2^(Fo^2^)+(0.1400P)^2^+19.7540P] where P=(Fo^2^+2Fc^2^)/3
;
_refine_ls_weighting_scheme calc
_refine_ls_wR_factor_gt 0.2151
_refine_ls_wR_factor_ref 0.2363
_reflns_number_gt 13911
_reflns_number_total 17867
_reflns_threshold_expression >2sigma(I)
_cod_data_source_file c5sc02553b2.cif
_cod_data_source_block 30219ji
_cod_depositor_comments 'Adding full bibliography for 1529308--1529312.cif.'
_cod_original_cell_volume 5371.33(18)
_cod_database_code 1529309

loop_
_symmetry_equiv_pos_as_xyz
'x, y, z'
'-x, -y, -z'

loop_
_atom_site_label
_atom_site_type_symbol
_atom_site_fract_x
_atom_site_fract_y
_atom_site_fract_z
_atom_site_U_iso_or_equiv
_atom_site_adp_type
_atom_site_occupancy
_atom_site_symmetry_multiplicity
_atom_site_calc_flag
_atom_site_refinement_flags
_atom_site_disorder_assembly
_atom_site_disorder_group
O1 O 0.4928(4) 0.3980(3) -0.0612(3) 0.0536(14) Uani 1 1 d . . .
O2 O 1.0643(5) 0.1287(4) 0.1810(4) 0.0692(18) Uani 1 1 d . . .
O3 O 0.6495(4) 0.3193(4) 0.0119(4) 0.0628(16) Uani 1 1 d . . .
C1 C 0.4413(5) 0.2806(4) 0.1373(4) 0.0406(17) Uani 1 1 d . . .
C2 C 0.5056(6) 0.2132(4) 0.1841(4) 0.0433(18) Uani 1 1 d . . .
H1 H 0.5184 0.2054 0.2293 0.052 Uiso 1 1 calc R . .
C3 C 0.5449(5) 0.1627(4) 0.1533(4) 0.0399(17) Uani 1 1 d . . .
C4 C 0.5046(5) 0.2007(4) 0.0847(4) 0.0409(17) Uani 1 1 d . . .
C5 C 0.5262(6) 0.1697(5) 0.0355(4) 0.0444(18) Uani 1 1 d . . .
H2 H 0.5733 0.1220 0.0473 0.053 Uiso 1 1 calc R . .
C6 C 0.4873(6) 0.1996(5) -0.0297(4) 0.0452(18) Uani 1 1 d . . .
C7 C 0.5100(6) 0.1630(5) -0.0771(4) 0.050(2) Uani 1 1 d . . .
H3 H 0.5555 0.1157 -0.0716 0.060 Uiso 1 1 calc R . .
C8 C 0.4539(6) 0.2089(5) -0.1311(4) 0.049(2) Uani 1 1 d . . .
H4 H 0.4521 0.1994 -0.1707 0.059 Uiso 1 1 calc R . .
C9 C 0.3973(6) 0.2747(5) -0.1180(4) 0.0470(19) Uani 1 1 d . . .
C10 C 0.3289(6) 0.3380(5) -0.1618(4) 0.0455(19) Uani 1 1 d . . .
C11 C 0.2760(5) 0.4006(5) -0.1486(4) 0.0433(18) Uani 1 1 d . . .
C12 C 0.2075(6) 0.4665(5) -0.1952(4) 0.048(2) Uani 1 1 d . . .
H5 H 0.1904 0.4726 -0.2385 0.057 Uiso 1 1 calc R . .
C13 C 0.1736(6) 0.5167(5) -0.1651(4) 0.0461(19) Uani 1 1 d . . .
H6 H 0.1288 0.5653 -0.1835 0.055 Uiso 1 1 calc R . .
C14 C 0.2183(6) 0.4828(5) -0.0996(4) 0.0445(18) Uani 1 1 d . . .
C15 C 0.1998(6) 0.5182(5) -0.0528(4) 0.0443(18) Uani 1 1 d . . .
H7 H 0.1561 0.5675 -0.0659 0.053 Uiso 1 1 calc R . .
C16 C 0.2403(6) 0.4866(5) 0.0112(4) 0.0440(18) Uani 1 1 d . . .
C17 C 0.2205(6) 0.5249(5) 0.0589(4) 0.0459(19) Uani 1 1 d . . .
H8 H 0.1791 0.5742 0.0519 0.055 Uiso 1 1 calc R . .
C18 C 0.2719(6) 0.4769(5) 0.1142(4) 0.0447(18) Uani 1 1 d . . .
H9 H 0.2740 0.4863 0.1538 0.054 Uiso 1 1 calc R . .
C19 C 0.3236(6) 0.4089(5) 0.1037(4) 0.0437(18) Uani 1 1 d . . .
C20 C 0.3874(6) 0.3446(5) 0.1496(4) 0.0411(17) Uani 1 1 d . . .
C21 C 0.3118(5) 0.3328(5) -0.2265(4) 0.0406(17) Uani 1 1 d . . .
C22 C 0.3825(6) 0.3378(5) -0.2816(4) 0.0453(19) Uani 1 1 d . . .
H10 H 0.4419 0.3434 -0.2774 0.054 Uiso 1 1 calc R . .
C23 C 0.3679(6) 0.3348(5) -0.3423(4) 0.049(2) Uani 1 1 d . . .
C24 C 0.2807(5) 0.3253(4) -0.3464(4) 0.0417(17) Uani 1 1 d . . .
H11 H 0.2700 0.3228 -0.3877 0.050 Uiso 1 1 calc R . .
C25 C 0.2085(6) 0.3193(5) -0.2923(4) 0.0446(18) Uani 1 1 d . . .
C26 C 0.2256(5) 0.3239(5) -0.2332(4) 0.0421(17) Uani 1 1 d . . .
H12 H 0.1770 0.3210 -0.1960 0.051 Uiso 1 1 calc R . .
C27 C 0.4461(6) 0.3397(5) -0.4031(4) 0.050(2) Uani 1 1 d . . .
C28 C 0.4113(7) 0.4127(6) -0.4695(5) 0.064(3) Uani 1 1 d . . .
H43 H 0.4609 0.4161 -0.5083 0.096 Uiso 1 1 calc R . .
H44 H 0.3975 0.4582 -0.4596 0.096 Uiso 1 1 calc R . .
H45 H 0.3534 0.4102 -0.4828 0.096 Uiso 1 1 calc R . .
C29 C 0.4659(7) 0.2691(6) -0.4194(5) 0.066(3) Uani 1 1 d . . .
H46 H 0.5147 0.2726 -0.4586 0.099 Uiso 1 1 calc R . .
H47 H 0.4073 0.2673 -0.4323 0.099 Uiso 1 1 calc R . .
H48 H 0.4883 0.2222 -0.3776 0.099 Uiso 1 1 calc R . .
C30 C 0.5380(7) 0.3432(8) -0.3862(5) 0.079(3) Uani 1 1 d . . .
H49 H 0.5848 0.3473 -0.4266 0.119 Uiso 1 1 calc R . .
H50 H 0.5624 0.2963 -0.3450 0.119 Uiso 1 1 calc R . .
H51 H 0.5264 0.3882 -0.3758 0.119 Uiso 1 1 calc R . .
C31 C 0.1096(6) 0.3118(5) -0.2966(5) 0.055(2) Uani 1 1 d . . .
C32 C 0.0864(7) 0.2409(6) -0.2295(6) 0.070(3) Uani 1 1 d . . .
H52 H 0.0843 0.2491 -0.1871 0.105 Uiso 1 1 calc R . .
H53 H 0.1360 0.1941 -0.2267 0.105 Uiso 1 1 calc R . .
H54 H 0.0246 0.2351 -0.2329 0.105 Uiso 1 1 calc R . .
C33 C 0.1076(9) 0.2945(11) -0.3584(7) 0.117(6) Uani 1 1 d . . .
H55 H 0.0441 0.2898 -0.3591 0.176 Uiso 1 1 calc R . .
H56 H 0.1548 0.2462 -0.3539 0.176 Uiso 1 1 calc R . .
H57 H 0.1226 0.3364 -0.4024 0.176 Uiso 1 1 calc R . .
C34 C 0.0335(8) 0.3817(7) -0.2935(7) 0.083(3) Uani 1 1 d . . .
H58 H 0.0407 0.3892 -0.2525 0.124 Uiso 1 1 calc R . .
H59 H -0.0296 0.3736 -0.2894 0.124 Uiso 1 1 calc R . .
H60 H 0.0402 0.4274 -0.3366 0.124 Uiso 1 1 calc R . .
C35 C 0.3966(5) 0.3473(4) 0.2177(4) 0.0405(17) Uani 1 1 d . . .
C36 C 0.3170(6) 0.3511(5) 0.2647(4) 0.0446(18) Uani 1 1 d . . .
H13 H 0.2594 0.3466 0.2559 0.054 Uiso 1 1 calc R . .
C37 C 0.3206(6) 0.3614(5) 0.3246(4) 0.0461(19) Uani 1 1 d . . .
C38 C 0.4074(6) 0.3656(4) 0.3377(4) 0.0425(18) Uani 1 1 d . . .
H14 H 0.4108 0.3720 0.3787 0.051 Uiso 1 1 calc R . .
C39 C 0.4884(5) 0.3604(4) 0.2919(4) 0.0416(17) Uani 1 1 d . . .
C40 C 0.4812(5) 0.3508(5) 0.2328(4) 0.0397(17) Uani 1 1 d . . .
H15 H 0.5361 0.3465 0.2014 0.048 Uiso 1 1 calc R . .
C41 C 0.2277(6) 0.3698(6) 0.3733(5) 0.054(2) Uani 1 1 d . . .
C42 C 0.1915(7) 0.2990(6) 0.3986(5) 0.067(3) Uani 1 1 d . . .
H61 H 0.1842 0.2910 0.3579 0.101 Uiso 1 1 calc R . .
H62 H 0.1298 0.3060 0.4253 0.101 Uiso 1 1 calc R . .
H63 H 0.2370 0.2541 0.4290 0.101 Uiso 1 1 calc R . .
C43 C 0.1492(6) 0.4394(6) 0.3282(5) 0.062(2) Uani 1 1 d . . .
H64 H 0.1390 0.4307 0.2887 0.092 Uiso 1 1 calc R . .
H65 H 0.1698 0.4868 0.3101 0.092 Uiso 1 1 calc R . .
H66 H 0.0896 0.4440 0.3578 0.092 Uiso 1 1 calc R . .
C44 C 0.2405(7) 0.3850(8) 0.4322(6) 0.078(3) Uani 1 1 d . . .
H67 H 0.1804 0.3895 0.4612 0.117 Uiso 1 1 calc R . .
H68 H 0.2600 0.4331 0.4134 0.117 Uiso 1 1 calc R . .
H69 H 0.2897 0.3425 0.4611 0.117 Uiso 1 1 calc R . .
C45 C 0.5810(6) 0.3683(5) 0.3071(4) 0.0459(19) Uani 1 1 d . . .
C46 C 0.6066(7) 0.3142(6) 0.3827(5) 0.060(2) Uani 1 1 d . . .
H70 H 0.6651 0.3208 0.3912 0.090 Uiso 1 1 calc R . .
H71 H 0.6166 0.2608 0.3897 0.090 Uiso 1 1 calc R . .
H72 H 0.5547 0.3262 0.4157 0.090 Uiso 1 1 calc R . .
C47 C 0.5654(7) 0.4511(6) 0.2973(6) 0.062(2) Uani 1 1 d . . .
H73 H 0.6235 0.4572 0.3067 0.092 Uiso 1 1 calc R . .
H74 H 0.5128 0.4628 0.3300 0.092 Uiso 1 1 calc R . .
H75 H 0.5498 0.4864 0.2487 0.092 Uiso 1 1 calc R . .
C48 C 0.6660(6) 0.3495(6) 0.2578(4) 0.053(2) Uani 1 1 d . . .
H76 H 0.7229 0.3558 0.2688 0.079 Uiso 1 1 calc R . .
H77 H 0.6526 0.3844 0.2087 0.079 Uiso 1 1 calc R . .
H78 H 0.6769 0.2962 0.2642 0.079 Uiso 1 1 calc R . .
C49 C 0.7193(8) -0.0623(5) 0.1998(7) 0.071(2) Uani 1 1 d U . .
H16 H 0.7532 -0.0416 0.1555 0.085 Uiso 1 1 calc R . .
C50 C 0.7313(8) -0.0533(6) 0.2568(6) 0.072(3) Uani 1 1 d U . .
H17 H 0.7782 -0.0274 0.2507 0.086 Uiso 1 1 calc R . .
C51 C 0.6779(9) -0.0799(8) 0.3301(7) 0.100(3) Uani 1 1 d U . .
H18 H 0.7005 -0.1367 0.3536 0.119 Uiso 1 1 calc R . .
H19 H 0.6970 -0.0588 0.3579 0.119 Uiso 1 1 calc R . .
C52 C 0.5735(8) -0.0599(6) 0.3344(5) 0.072(2) Uani 1 1 d U . .
H20 H 0.5496 -0.0475 0.3758 0.086 Uiso 1 1 calc R . .
H21 H 0.5535 -0.1061 0.3435 0.086 Uiso 1 1 calc R . .
C53 C 0.5249(7) 0.0058(6) 0.2714(5) 0.057(2) Uani 1 1 d U . .
H22 H 0.5006 0.0542 0.2742 0.068 Uiso 1 1 calc R . .
C54 C 0.5120(7) 0.0037(6) 0.2114(5) 0.057(2) Uani 1 1 d U . .
H23 H 0.4768 0.0492 0.1768 0.069 Uiso 1 1 calc R . .
C55 C 0.5509(8) -0.0679(7) 0.1962(6) 0.075(2) Uani 1 1 d U . .
H24 H 0.5091 -0.1029 0.2229 0.090 Uiso 1 1 calc R . .
H25 H 0.5461 -0.0520 0.1454 0.090 Uiso 1 1 calc R . .
C56 C 0.6449(9) -0.1097(7) 0.2120(8) 0.092(3) Uani 1 1 d U . .
H26 H 0.6687 -0.1401 0.1834 0.110 Uiso 1 1 calc R . .
H27 H 0.6438 -0.1467 0.2622 0.110 Uiso 1 1 calc R . .
C57 C 0.8445(6) 0.1788(4) 0.0660(4) 0.0407(17) Uani 1 1 d . . .
C58 C 0.7756(5) 0.1384(5) 0.0721(4) 0.0411(17) Uani 1 1 d . . .
H28 H 0.7579 0.1324 0.0348 0.049 Uiso 1 1 calc R . .
C59 C 0.7405(6) 0.1104(5) 0.1409(4) 0.0450(18) Uani 1 1 d . . .
C60 C 0.7908(5) 0.1336(5) 0.1775(4) 0.0430(18) Uani 1 1 d . . .
C61 C 0.7740(6) 0.1193(5) 0.2474(4) 0.0452(18) Uani 1 1 d . . .
H29 H 0.7320 0.0874 0.2740 0.054 Uiso 1 1 calc R . .
C62 C 0.8114(6) 0.1459(5) 0.2850(4) 0.0461(19) Uani 1 1 d . . .
C63 C 0.7900(6) 0.1301(5) 0.3581(4) 0.0465(19) Uani 1 1 d . . .
H30 H 0.7489 0.0996 0.3899 0.056 Uiso 1 1 calc R . .
C64 C 0.8387(6) 0.1662(5) 0.3736(4) 0.0438(18) Uani 1 1 d . . .
H31 H 0.8385 0.1662 0.4183 0.053 Uiso 1 1 calc R . .
C65 C 0.8916(5) 0.2053(5) 0.3093(4) 0.0403(17) Uani 1 1 d . . .
C66 C 0.9496(5) 0.2523(4) 0.3019(4) 0.0386(16) Uani 1 1 d . . .
C67 C 0.9946(6) 0.2948(5) 0.2391(4) 0.0433(18) Uani 1 1 d . . .
C68 C 1.0512(6) 0.3444(5) 0.2302(4) 0.049(2) Uani 1 1 d . . .
H32 H 1.0658 0.3538 0.2665 0.059 Uiso 1 1 calc R . .
C69 C 1.0807(6) 0.3759(5) 0.1606(5) 0.055(2) Uani 1 1 d . . .
H33 H 1.1189 0.4116 0.1391 0.066 Uiso 1 1 calc R . .
C70 C 1.0427(6) 0.3444(5) 0.1259(4) 0.0479(19) Uani 1 1 d . . .
C71 C 1.0568(6) 0.3613(5) 0.0542(4) 0.053(2) Uani 1 1 d . . .
H34 H 1.0945 0.3965 0.0265 0.063 Uiso 1 1 calc R . .
C72 C 1.0216(6) 0.3321(5) 0.0186(4) 0.0467(19) Uani 1 1 d . . .
C73 C 1.0377(7) 0.3542(5) -0.0574(4) 0.056(2) Uani 1 1 d . . .
H35 H 1.0734 0.3889 -0.0903 0.067 Uiso 1 1 calc R . .
C74 C 0.9908(6) 0.3146(5) -0.0709(4) 0.051(2) Uani 1 1 d . . .
H36 H 0.9872 0.3171 -0.1160 0.061 Uiso 1 1 calc R . .
C75 C 0.9472(5) 0.2680(5) -0.0052(4) 0.0413(17) Uani 1 1 d . . .
C76 C 0.8900(5) 0.2197(4) 0.0023(4) 0.0414(17) Uani 1 1 d . . .
C77 C 0.9595(5) 0.2561(5) 0.3693(4) 0.0413(17) Uani 1 1 d . . .
C78 C 1.0085(5) 0.1925(5) 0.4225(4) 0.0421(17) Uani 1 1 d . . .
H37 H 1.0428 0.1485 0.4138 0.051 Uiso 1 1 calc R . .
C79 C 1.0092(5) 0.1908(5) 0.4892(4) 0.0427(18) Uani 1 1 d . . .
C80 C 0.9611(6) 0.2561(5) 0.4982(4) 0.0458(19) Uani 1 1 d . . .
H38 H 0.9607 0.2559 0.5430 0.055 Uiso 1 1 calc R . .
C81 C 0.9119(5) 0.3238(5) 0.4459(4) 0.0434(18) Uani 1 1 d . . .
C82 C 0.9120(5) 0.3221(5) 0.3806(4) 0.0416(17) Uani 1 1 d . . .
H39 H 0.8792 0.3664 0.3437 0.050 Uiso 1 1 calc R . .
C83 C 1.0609(7) 0.1166(5) 0.5470(5) 0.059(2) Uani 1 1 d . . .
C84 C 1.0179(8) 0.0514(6) 0.5595(6) 0.077(3) Uani 1 1 d . . .
H79 H 1.0504 0.0037 0.5965 0.115 Uiso 1 1 calc R . .
H80 H 1.0256 0.0445 0.5158 0.115 Uiso 1 1 calc R . .
H81 H 0.9500 0.0644 0.5742 0.115 Uiso 1 1 calc R . .
C85 C 1.1669(7) 0.0965(6) 0.5238(7) 0.083(4) Uani 1 1 d . . .
H82 H 1.1998 0.0489 0.5608 0.125 Uiso 1 1 calc R . .
H83 H 1.1943 0.1384 0.5155 0.125 Uiso 1 1 calc R . .
H84 H 1.1745 0.0893 0.4802 0.125 Uiso 1 1 calc R . .
C86 C 1.0495(11) 0.1216(7) 0.6175(6) 0.098(4) Uani 1 1 d . . .
H85 H 1.0836 0.0725 0.6524 0.147 Uiso 1 1 calc R . .
H86 H 0.9818 0.1324 0.6333 0.147 Uiso 1 1 calc R . .
H87 H 1.0758 0.1629 0.6123 0.147 Uiso 1 1 calc R . .
C87 C 0.8554(6) 0.3932(5) 0.4611(4) 0.051(2) Uani 1 1 d . . .
C88 C 0.8159(6) 0.4623(5) 0.3957(5) 0.052(2) Uani 1 1 d . . .
H88 H 0.7756 0.4484 0.3746 0.078 Uiso 1 1 calc R . .
H89 H 0.8685 0.4785 0.3616 0.078 Uiso 1 1 calc R . .
H90 H 0.7779 0.5046 0.4085 0.078 Uiso 1 1 calc R . .
C89 C 0.7718(7) 0.3725(6) 0.5148(5) 0.068(3) Uani 1 1 d . . .
H91 H 0.7310 0.3569 0.4959 0.103 Uiso 1 1 calc R . .
H92 H 0.7348 0.4174 0.5242 0.103 Uiso 1 1 calc R . .
H93 H 0.7961 0.3300 0.5587 0.103 Uiso 1 1 calc R . .
C90 C 0.9189(7) 0.4166(6) 0.4927(5) 0.062(2) Uani 1 1 d . . .
H94 H 0.8818 0.4613 0.5023 0.093 Uiso 1 1 calc R . .
H95 H 0.9732 0.4298 0.4591 0.093 Uiso 1 1 calc R . .
H96 H 0.9421 0.3737 0.5367 0.093 Uiso 1 1 calc R . .
C91 C 0.8694(6) 0.2177(5) -0.0628(4) 0.0431(18) Uani 1 1 d . . .
C92 C 0.9052(6) 0.1501(5) -0.0725(4) 0.0473(19) Uani 1 1 d . . .
H40 H 0.9458 0.1069 -0.0397 0.057 Uiso 1 1 calc R . .
C93 C 0.8812(7) 0.1455(5) -0.1313(4) 0.053(2) Uani 1 1 d . A .
C94 C 0.8209(6) 0.2092(5) -0.1759(4) 0.050(2) Uani 1 1 d . . .
H41 H 0.8028 0.2055 -0.2143 0.060 Uiso 1 1 calc R . .
C95 C 0.7843(6) 0.2781(5) -0.1697(4) 0.0460(19) Uani 1 1 d . . .
C96 C 0.8113(6) 0.2809(5) -0.1111(4) 0.0437(18) Uani 1 1 d . . .
H42 H 0.7891 0.3274 -0.1048 0.052 Uiso 1 1 calc R . .
C97 C 0.9159(9) 0.0711(6) -0.1421(5) 0.077(3) Uani 1 1 d D . .
C101 C 0.7146(6) 0.3446(5) -0.2200(4) 0.050(2) Uani 1 1 d . . .
C102 C 0.7514(7) 0.3616(6) -0.2968(4) 0.062(2) Uani 1 1 d . . .
H121 H 0.7049 0.4045 -0.3280 0.092 Uiso 1 1 calc R . .
H122 H 0.7608 0.3159 -0.3055 0.092 Uiso 1 1 calc R . .
H123 H 0.8120 0.3752 -0.3060 0.092 Uiso 1 1 calc R . .
C103 C 0.6205(7) 0.3223(6) -0.2054(5) 0.065(3) Uani 1 1 d . . .
H124 H 0.5742 0.3644 -0.2374 0.097 Uiso 1 1 calc R . .
H125 H 0.5961 0.3125 -0.1565 0.097 Uiso 1 1 calc R . .
H126 H 0.6310 0.2757 -0.2130 0.097 Uiso 1 1 calc R . .
C104 C 0.6940(7) 0.4182(5) -0.2090(5) 0.058(2) Uani 1 1 d . . .
H127 H 0.6486 0.4593 -0.2425 0.087 Uiso 1 1 calc R . .
H128 H 0.7533 0.4334 -0.2169 0.087 Uiso 1 1 calc R . .
H129 H 0.6669 0.4090 -0.1607 0.087 Uiso 1 1 calc R . .
C105 C 1.0790(13) 0.0786(8) 0.2520(7) 0.135(7) Uani 1 1 d . . .
H115 H 1.1395 0.0396 0.2548 0.203 Uiso 1 1 calc R . .
H116 H 1.0269 0.0533 0.2727 0.203 Uiso 1 1 calc R . .
H117 H 1.0809 0.1080 0.2778 0.203 Uiso 1 1 calc R . .
C106 C 0.4796(7) 0.4743(6) -0.0774(6) 0.068(3) Uani 1 1 d . . .
H118 H 0.5393 0.4891 -0.0987 0.102 Uiso 1 1 calc R . .
H119 H 0.4601 0.4831 -0.0343 0.102 Uiso 1 1 calc R . .
H120 H 0.4301 0.5054 -0.1108 0.102 Uiso 1 1 calc R . .
C107 C 0.6655(7) 0.3338(5) 0.0697(5) 0.057(2) Uani 1 1 d . . .
C108 C 0.4440(8) 0.1594(7) 0.3965(6) 0.073(3) Uani 1 1 d . . .
H130 H 0.4259 0.2139 0.3610 0.088 Uiso 1 1 calc R . .
N1 N 0.4415(5) 0.2701(4) 0.0767(3) 0.0444(16) Uani 1 1 d . . .
N2 N 0.4195(5) 0.2680(4) -0.0554(3) 0.0441(15) Uani 1 1 d . . .
N3 N 0.2803(4) 0.4132(4) -0.0910(3) 0.0408(14) Uani 1 1 d . . .
N4 N 0.3026(5) 0.4167(4) 0.0400(3) 0.0418(15) Uani 1 1 d . . .
N5 N 0.8530(5) 0.1743(4) 0.1306(3) 0.0441(15) Uani 1 1 d . . .
N6 N 0.8740(4) 0.1914(4) 0.2562(3) 0.0416(15) Uani 1 1 d . . .
N7 N 0.9901(5) 0.2954(4) 0.1745(3) 0.0432(15) Uani 1 1 d . . .
N8 N 0.9678(5) 0.2796(4) 0.0481(3) 0.0440(15) Uani 1 1 d . . .
Pt1 Pt 0.63362(2) 0.057313(19) 0.189009(16) 0.04402(14) Uani 1 1 d . . .
Zn1 Zn 0.37401(7) 0.34856(6) -0.01336(5) 0.0423(3) Uani 1 1 d . . .
Zn2 Zn 0.93595(7) 0.22346(6) 0.15481(5) 0.0409(3) Uani 1 1 d . . .
Cl1 Cl 0.5596(2) 0.1210(3) 0.37424(16) 0.1090(13) Uani 1 1 d . . .
Cl2 Cl 0.4290(3) 0.1619(2) 0.47908(15) 0.1054(12) Uani 1 1 d . . .
Cl3 Cl 0.3700(4) 0.1115(4) 0.3889(4) 0.172(3) Uani 1 1 d . . .
C98 C 0.9648(19) 0.0008(12) -0.0832(11) 0.092(9) Uani 0.53(2) 1 d PDU A 1
H97 H 0.9243 -0.0066 -0.0393 0.138 Uiso 0.53(2) 1 calc PR A 1
H98 H 1.0254 0.0071 -0.0781 0.138 Uiso 0.53(2) 1 calc PR A 1
H99 H 0.9768 -0.0441 -0.0937 0.138 Uiso 0.53(2) 1 calc PR A 1
C99 C 0.9778(17) 0.0859(15) -0.2119(11) 0.100(10) Uani 0.53(2) 1 d PDU A 1
H100 H 0.9448 0.1330 -0.2492 0.151 Uiso 0.53(2) 1 calc PR A 1
H101 H 0.9897 0.0424 -0.2244 0.151 Uiso 0.53(2) 1 calc PR A 1
H102 H 1.0386 0.0918 -0.2066 0.151 Uiso 0.53(2) 1 calc PR A 1
C100 C 0.8283(15) 0.0521(13) -0.1544(13) 0.083(7) Uani 0.53(2) 1 d PDU A 1
H103 H 0.7931 0.0971 -0.1923 0.125 Uiso 0.53(2) 1 calc PR A 1
H104 H 0.7866 0.0388 -0.1109 0.125 Uiso 0.53(2) 1 calc PR A 1
H105 H 0.8504 0.0086 -0.1678 0.125 Uiso 0.53(2) 1 calc PR A 1
C111 C 1.0262(18) 0.0480(15) -0.1449(14) 0.096(10) Uani 0.47(2) 1 d PDU A 2
H106 H 1.0468 0.0514 -0.1058 0.144 Uiso 0.47(2) 1 calc PR A 2
H107 H 1.0513 0.0828 -0.1898 0.144 Uiso 0.47(2) 1 calc PR A 2
H108 H 1.0502 -0.0050 -0.1410 0.144 Uiso 0.47(2) 1 calc PR A 2
C112 C 0.8890(18) 0.0030(12) -0.0677(13) 0.076(7) Uani 0.47(2) 1 d PDU A 2
H109 H 0.9121 0.0048 -0.0286 0.114 Uiso 0.47(2) 1 calc PR A 2
H110 H 0.9189 -0.0472 -0.0693 0.114 Uiso 0.47(2) 1 calc PR A 2
H111 H 0.8197 0.0107 -0.0606 0.114 Uiso 0.47(2) 1 calc PR A 2
C113 C 0.877(2) 0.0715(17) -0.1982(15) 0.097(10) Uani 0.47(2) 1 d PDU A 2
H112 H 0.9032 0.0213 -0.2004 0.146 Uiso 0.47(2) 1 calc PR A 2
H113 H 0.8947 0.1116 -0.2428 0.146 Uiso 0.47(2) 1 calc PR A 2
H114 H 0.8080 0.0820 -0.1902 0.146 Uiso 0.47(2) 1 calc PR A 2
C109 C 0.3022(13) 0.8896(9) 0.4061(7) 0.131(6) Uiso 1 1 d D . .
H131 H 0.3672 0.8600 0.4227 0.157 Uiso 1 1 calc R . .
Cl4 Cl 0.2437(3) 0.8200(2) 0.4433(2) 0.1081(11) Uani 1 1 d D . .
Cl5 Cl 0.3243(3) 0.9180(3) 0.3177(2) 0.1485(19) Uani 1 1 d D . .
Cl6 Cl 0.2748(12) 0.9500(7) 0.4398(5) 0.410(3) Uani 1 1 d D . .
C114 C 0.250(4) 0.177(3) 0.259(3) 0.207(19) Uani 0.52(2) 1 d PDU B 1
O4 O 0.273(2) 0.1795(17) 0.189(2) 0.175(12) Uani 0.52(2) 1 d PDU B 1
C115 C 0.2660(13) 0.1669(11) 0.0785(11) 0.112(11) Uani 0.48(2) 1 d PDU B 2
O5 O 0.236(2) 0.174(2) 0.1505(16) 0.186(13) Uani 0.48(2) 1 d PDU B 2
Cl7 Cl 0.1922(4) 0.1647(4) -0.0066(5) 0.248(4) Uani 1 1 d D . .
Cl8 Cl 0.3444(6) 0.0477(4) 0.0768(6) 0.283(6) Uani 1 1 d D . .
Cl9 Cl 0.3042(8) 0.0353(6) -0.0287(4) 0.300(6) Uani 1 1 d D . .
C110 C 0.2973(17) 0.1066(13) 0.0006(13) 0.216(11) Uiso 1 1 d D . .
H133 H 0.3434 0.1373 -0.0303 0.259 Uiso 1 1 calc R . .

loop_
_atom_site_aniso_label
_atom_site_aniso_U_11
_atom_site_aniso_U_22
_atom_site_aniso_U_33
_atom_site_aniso_U_23
_atom_site_aniso_U_13
_atom_site_aniso_U_12
O1 0.054(3) 0.056(4) 0.053(3) -0.021(3) -0.005(3) -0.017(3)
O2 0.067(4) 0.057(4) 0.074(5) -0.029(4) -0.008(3) 0.002(3)
O3 0.057(4) 0.063(4) 0.070(4) -0.032(3) -0.012(3) -0.007(3)
C1 0.044(4) 0.046(4) 0.035(4) -0.019(3) 0.000(3) -0.015(3)
C2 0.055(5) 0.045(4) 0.031(4) -0.012(3) -0.005(3) -0.019(4)
C3 0.049(4) 0.045(4) 0.031(4) -0.013(3) -0.010(3) -0.019(3)
C4 0.048(4) 0.042(4) 0.034(4) -0.017(3) -0.006(3) -0.010(3)
C5 0.047(4) 0.051(5) 0.039(4) -0.019(4) -0.008(3) -0.013(4)
C6 0.061(5) 0.045(4) 0.037(4) -0.021(4) -0.009(4) -0.013(4)
C7 0.062(5) 0.053(5) 0.038(4) -0.020(4) -0.010(4) -0.013(4)
C8 0.057(5) 0.062(5) 0.040(4) -0.033(4) -0.005(4) -0.010(4)
C9 0.050(4) 0.057(5) 0.038(4) -0.016(4) -0.010(3) -0.019(4)
C10 0.050(4) 0.061(5) 0.033(4) -0.022(4) 0.003(3) -0.023(4)
C11 0.045(4) 0.065(5) 0.027(4) -0.017(4) -0.003(3) -0.025(4)
C12 0.046(4) 0.065(5) 0.033(4) -0.015(4) -0.006(3) -0.023(4)
C13 0.047(4) 0.053(5) 0.038(4) -0.017(4) -0.006(3) -0.013(4)
C14 0.053(4) 0.053(5) 0.032(4) -0.015(4) -0.004(3) -0.021(4)
C15 0.049(4) 0.045(4) 0.041(4) -0.018(4) -0.002(3) -0.015(4)
C16 0.055(5) 0.047(4) 0.037(4) -0.021(4) -0.005(3) -0.017(4)
C17 0.058(5) 0.044(4) 0.044(4) -0.019(4) -0.012(4) -0.018(4)
C18 0.050(4) 0.058(5) 0.039(4) -0.027(4) 0.000(3) -0.022(4)
C19 0.048(4) 0.053(5) 0.039(4) -0.024(4) -0.002(3) -0.018(4)
C20 0.051(4) 0.048(4) 0.031(4) -0.014(3) -0.005(3) -0.023(4)
C21 0.044(4) 0.055(5) 0.030(4) -0.021(3) -0.001(3) -0.018(4)
C22 0.045(4) 0.066(5) 0.037(4) -0.026(4) -0.003(3) -0.023(4)
C23 0.049(4) 0.066(5) 0.038(4) -0.026(4) -0.001(3) -0.019(4)
C24 0.045(4) 0.047(4) 0.039(4) -0.022(4) -0.016(3) -0.004(3)
C25 0.045(4) 0.044(4) 0.043(4) -0.016(4) -0.009(3) -0.008(3)
C26 0.042(4) 0.054(5) 0.036(4) -0.023(4) -0.003(3) -0.014(4)
C27 0.051(5) 0.070(6) 0.035(4) -0.025(4) 0.001(3) -0.019(4)
C28 0.065(6) 0.073(6) 0.051(5) -0.026(5) 0.005(4) -0.019(5)
C29 0.070(6) 0.066(6) 0.055(6) -0.031(5) 0.004(5) -0.006(5)
C30 0.053(5) 0.144(11) 0.054(6) -0.052(7) 0.010(4) -0.034(6)
C31 0.046(4) 0.058(5) 0.069(6) -0.026(5) -0.017(4) -0.016(4)
C32 0.058(6) 0.082(7) 0.072(7) -0.027(6) 0.000(5) -0.030(5)
C33 0.090(8) 0.244(19) 0.083(8) -0.091(11) 0.007(7) -0.100(11)
C34 0.062(6) 0.079(8) 0.100(9) -0.026(7) -0.018(6) -0.018(6)
C35 0.047(4) 0.044(4) 0.031(4) -0.015(3) -0.002(3) -0.012(3)
C36 0.055(5) 0.049(5) 0.038(4) -0.019(4) -0.003(3) -0.022(4)
C37 0.049(4) 0.054(5) 0.038(4) -0.018(4) 0.002(3) -0.021(4)
C38 0.056(5) 0.047(4) 0.030(4) -0.021(3) 0.000(3) -0.014(4)
C39 0.043(4) 0.044(4) 0.037(4) -0.014(3) -0.007(3) -0.013(3)
C40 0.048(4) 0.053(5) 0.026(3) -0.022(3) 0.002(3) -0.019(4)
C41 0.058(5) 0.068(6) 0.046(5) -0.032(4) 0.009(4) -0.024(4)
C42 0.061(6) 0.091(8) 0.055(6) -0.029(5) 0.011(5) -0.036(5)
C43 0.054(5) 0.076(7) 0.057(6) -0.029(5) 0.000(4) -0.018(5)
C44 0.049(5) 0.137(11) 0.069(7) -0.069(7) 0.012(5) -0.021(6)
C45 0.048(4) 0.057(5) 0.041(4) -0.022(4) -0.007(3) -0.018(4)
C46 0.057(5) 0.081(7) 0.045(5) -0.031(5) -0.014(4) -0.007(5)
C47 0.053(5) 0.063(6) 0.082(7) -0.038(5) -0.020(5) -0.009(4)
C48 0.056(5) 0.072(6) 0.036(4) -0.023(4) -0.005(4) -0.022(4)
C49 0.078(5) 0.044(4) 0.097(5) -0.036(4) -0.031(4) 0.002(4)
C50 0.071(4) 0.060(4) 0.073(5) -0.009(4) -0.024(4) -0.018(4)
C51 0.088(5) 0.093(5) 0.081(5) 0.002(4) -0.020(5) -0.025(5)
C52 0.085(5) 0.069(5) 0.055(4) -0.023(4) -0.003(4) -0.016(4)
C53 0.067(4) 0.061(4) 0.048(4) -0.019(3) 0.001(3) -0.031(4)
C54 0.071(4) 0.065(4) 0.056(4) -0.032(3) 0.003(4) -0.039(4)
C55 0.077(5) 0.079(5) 0.081(5) -0.033(4) -0.005(4) -0.037(4)
C56 0.098(5) 0.075(5) 0.111(6) -0.041(4) -0.020(5) -0.020(4)
C57 0.050(4) 0.043(4) 0.032(4) -0.018(3) -0.007(3) -0.009(3)
C58 0.046(4) 0.050(4) 0.035(4) -0.022(4) -0.005(3) -0.015(4)
C59 0.053(4) 0.040(4) 0.037(4) -0.012(3) -0.001(3) -0.013(4)
C60 0.043(4) 0.052(5) 0.035(4) -0.017(4) -0.003(3) -0.016(4)
C61 0.059(5) 0.049(5) 0.035(4) -0.015(4) -0.012(3) -0.021(4)
C62 0.053(5) 0.051(5) 0.034(4) -0.015(4) -0.002(3) -0.019(4)
C63 0.062(5) 0.055(5) 0.027(4) -0.012(4) -0.004(3) -0.028(4)
C64 0.053(4) 0.050(5) 0.027(4) -0.011(3) -0.007(3) -0.015(4)
C65 0.045(4) 0.053(5) 0.030(4) -0.020(3) -0.005(3) -0.015(3)
C66 0.046(4) 0.046(4) 0.030(4) -0.020(3) -0.011(3) -0.009(3)
C67 0.051(4) 0.044(4) 0.037(4) -0.018(4) -0.010(3) -0.010(4)
C68 0.049(4) 0.061(5) 0.045(5) -0.022(4) -0.009(4) -0.021(4)
C69 0.056(5) 0.069(6) 0.047(5) -0.020(4) -0.001(4) -0.032(5)
C70 0.056(5) 0.054(5) 0.036(4) -0.017(4) -0.004(4) -0.020(4)
C71 0.053(5) 0.064(6) 0.042(5) -0.019(4) 0.004(4) -0.024(4)
C72 0.054(5) 0.055(5) 0.036(4) -0.021(4) -0.002(3) -0.018(4)
C73 0.067(5) 0.064(6) 0.038(4) -0.021(4) 0.006(4) -0.024(5)
C74 0.070(6) 0.056(5) 0.035(4) -0.022(4) -0.002(4) -0.022(4)
C75 0.042(4) 0.051(5) 0.034(4) -0.024(4) 0.001(3) -0.011(3)
C76 0.046(4) 0.045(4) 0.037(4) -0.023(4) -0.007(3) -0.005(3)
C77 0.043(4) 0.048(4) 0.039(4) -0.020(4) -0.005(3) -0.016(3)
C78 0.045(4) 0.043(4) 0.041(4) -0.019(4) -0.011(3) -0.007(3)
C79 0.044(4) 0.050(5) 0.035(4) -0.014(4) -0.014(3) -0.014(4)
C80 0.053(5) 0.063(5) 0.036(4) -0.026(4) -0.001(3) -0.026(4)
C81 0.042(4) 0.059(5) 0.035(4) -0.018(4) -0.005(3) -0.020(4)
C82 0.044(4) 0.047(4) 0.037(4) -0.020(4) -0.005(3) -0.009(3)
C83 0.064(5) 0.062(6) 0.046(5) -0.008(4) -0.027(4) -0.015(5)
C84 0.080(7) 0.059(6) 0.082(7) -0.006(5) -0.030(6) -0.025(5)
C85 0.059(6) 0.063(6) 0.092(8) 0.001(6) -0.017(6) -0.013(5)
C86 0.148(12) 0.069(7) 0.065(7) -0.011(6) -0.065(8) -0.005(7)
C87 0.056(5) 0.064(5) 0.038(4) -0.026(4) -0.002(4) -0.016(4)
C88 0.058(5) 0.055(5) 0.051(5) -0.030(4) -0.009(4) -0.007(4)
C89 0.071(6) 0.082(7) 0.050(5) -0.032(5) 0.015(5) -0.022(5)
C90 0.077(6) 0.069(6) 0.054(5) -0.037(5) -0.014(5) -0.014(5)
C91 0.048(4) 0.057(5) 0.028(4) -0.019(4) 0.004(3) -0.019(4)
C92 0.056(5) 0.047(5) 0.035(4) -0.020(4) -0.002(3) -0.006(4)
C93 0.067(5) 0.062(5) 0.042(5) -0.030(4) 0.003(4) -0.025(4)
C94 0.061(5) 0.057(5) 0.040(4) -0.021(4) -0.006(4) -0.021(4)
C95 0.047(4) 0.062(5) 0.037(4) -0.023(4) -0.003(3) -0.021(4)
C96 0.051(4) 0.052(5) 0.035(4) -0.026(4) -0.003(3) -0.011(4)
C97 0.116(9) 0.067(7) 0.063(6) -0.042(6) -0.008(6) -0.018(6)
C101 0.053(5) 0.065(5) 0.039(4) -0.021(4) -0.009(4) -0.020(4)
C102 0.076(6) 0.069(6) 0.038(5) -0.015(4) -0.015(4) -0.020(5)
C103 0.058(5) 0.080(7) 0.063(6) -0.030(5) -0.010(5) -0.022(5)
C104 0.062(5) 0.056(5) 0.057(5) -0.021(5) -0.018(4) -0.012(4)
C105 0.206(17) 0.084(9) 0.084(9) -0.047(8) -0.079(11) 0.064(10)
C106 0.064(6) 0.066(6) 0.082(7) -0.033(6) -0.024(5) -0.010(5)
C107 0.070(6) 0.057(5) 0.047(5) -0.021(4) -0.001(4) -0.023(5)
C108 0.089(7) 0.070(7) 0.062(6) -0.034(5) 0.005(5) -0.018(6)
N1 0.056(4) 0.065(4) 0.024(3) -0.023(3) -0.002(3) -0.024(3)
N2 0.052(4) 0.058(4) 0.030(3) -0.021(3) -0.003(3) -0.018(3)
N3 0.047(3) 0.047(4) 0.029(3) -0.015(3) -0.004(3) -0.013(3)
N4 0.047(3) 0.048(4) 0.034(3) -0.016(3) -0.008(3) -0.014(3)
N5 0.048(4) 0.052(4) 0.034(3) -0.015(3) -0.002(3) -0.018(3)
N6 0.046(3) 0.051(4) 0.036(3) -0.024(3) -0.002(3) -0.014(3)
N7 0.046(3) 0.050(4) 0.037(3) -0.020(3) -0.004(3) -0.013(3)
N8 0.051(4) 0.055(4) 0.031(3) -0.019(3) 0.001(3) -0.019(3)
Pt1 0.0573(2) 0.0468(2) 0.0333(2) -0.01549(16) -0.00817(15) -0.01871(16)
Zn1 0.0489(6) 0.0523(6) 0.0292(5) -0.0167(5) -0.0045(4) -0.0166(5)
Zn2 0.0485(6) 0.0480(6) 0.0306(5) -0.0177(5) -0.0035(4) -0.0158(5)
Cl1 0.0754(18) 0.168(4) 0.0595(16) -0.049(2) -0.0054(13) 0.003(2)
Cl2 0.115(2) 0.121(3) 0.0521(15) -0.0354(16) -0.0045(15) 0.004(2)
Cl3 0.145(4) 0.233(6) 0.249(6) -0.193(6) 0.089(4) -0.115(4)
C98 0.125(17) 0.083(13) 0.087(14) -0.059(12) -0.023(12) -0.005(12)
C99 0.109(16) 0.099(15) 0.082(14) -0.056(12) 0.032(11) -0.009(11)
C100 0.094(14) 0.072(12) 0.101(15) -0.052(11) -0.003(11) -0.022(10)
C111 0.097(15) 0.069(13) 0.099(16) -0.042(12) 0.011(12) 0.007(11)
C112 0.084(14) 0.049(11) 0.095(15) -0.020(10) -0.027(11) -0.020(10)
C113 0.118(18) 0.093(16) 0.097(16) -0.060(13) -0.029(13) -0.003(13)
Cl4 0.102(2) 0.117(3) 0.122(3) -0.063(2) 0.021(2) -0.048(2)
Cl5 0.106(3) 0.151(4) 0.113(3) -0.001(3) 0.000(2) -0.020(3)
Cl6 0.814(12) 0.454(7) 0.226(8) -0.212(8) 0.190(9) -0.539
C114 0.20(2) 0.19(2) 0.22(2) -0.083(17) -0.003(17) -0.049(16)
O4 0.182(18) 0.154(16) 0.21(2) -0.059(14) -0.032(15) -0.086(13)
C115 0.056(12) 0.135(17) 0.090(15) -0.012(12) 0.015(11) -0.016(11)
O5 0.161(18) 0.198(19) 0.182(18) -0.053(14) -0.050(15) -0.041(14)
Cl7 0.119(4) 0.136(5) 0.368(11) -0.030(6) -0.013(5) 0.010(3)
Cl8 0.273(9) 0.147(5) 0.439(14) -0.046(7) -0.230(10) -0.050(5)
Cl9 0.346(12) 0.267(10) 0.160(6) -0.080(6) 0.056(7) 0.027(9)

loop_
_atom_type_symbol
_atom_type_description
_atom_type_scat_dispersion_real
_atom_type_scat_dispersion_imag
_atom_type_scat_source
C C 0.0181 0.0091 'International Tables Vol C Tables 4.2.6.8 and 6.1.1.4'
H H 0.0000 0.0000 'International Tables Vol C Tables 4.2.6.8 and 6.1.1.4'
N N 0.0311 0.0180 'International Tables Vol C Tables 4.2.6.8 and 6.1.1.4'
Zn Zn -1.5491 0.6778 'International Tables Vol C Tables 4.2.6.8 and 6.1.1.4'
Pt Pt -4.5932 6.9264 'International Tables Vol C Tables 4.2.6.8 and 6.1.1.4'
Cl Cl 0.3639 0.7018 'International Tables Vol C Tables 4.2.6.8 and 6.1.1.4'
O O 0.0492 0.0322 'International Tables Vol C Tables 4.2.6.8 and 6.1.1.4'

loop_
_geom_angle_atom_site_label_1
_geom_angle_atom_site_label_2
_geom_angle_atom_site_label_3
_geom_angle
C106 O1 Zn1 118.2(6)
C105 O2 Zn2 119.5(7)
C20 C1 N1 125.1(7)
C20 C1 C2 127.0(7)
N1 C1 C2 107.9(7)
C3 C2 C1 109.4(7)
C3 C2 H1 125.3
C1 C2 H1 125.3
C2 C3 C4 104.8(7)
C2 C3 Pt1 131.1(6)
C4 C3 Pt1 124.0(6)
N1 C4 C5 125.0(7)
N1 C4 C3 110.9(6)
C5 C4 C3 124.1(7)
C4 C5 C6 128.2(8)
C4 C5 H2 115.9
C6 C5 H2 115.9
N2 C6 C5 123.8(7)
N2 C6 C7 110.7(7)
C5 C6 C7 125.5(8)
C8 C7 C6 106.4(8)
C8 C7 H3 126.8
C6 C7 H3 126.8
C7 C8 C9 107.8(7)
C7 C8 H4 126.1
C9 C8 H4 126.1
N2 C9 C10 124.0(8)
N2 C9 C8 109.3(7)
C10 C9 C8 126.8(7)
C11 C10 C9 125.9(7)
C11 C10 C21 118.4(7)
C9 C10 C21 115.7(7)
C10 C11 N3 125.9(7)
C10 C11 C12 125.2(7)
N3 C11 C12 108.8(7)
C13 C12 C11 107.1(7)
C13 C12 H5 126.4
C11 C12 H5 126.4
C12 C13 C14 106.9(8)
C12 C13 H6 126.5
C14 C13 H6 126.5
N3 C14 C15 126.0(7)
N3 C14 C13 110.4(7)
C15 C14 C13 123.6(8)
C16 C15 C14 125.2(8)
C16 C15 H7 117.4
C14 C15 H7 117.4
N4 C16 C15 126.6(7)
N4 C16 C17 109.2(7)
C15 C16 C17 124.2(8)
C18 C17 C16 106.5(7)
C18 C17 H8 126.8
C16 C17 H8 126.8
C17 C18 C19 108.5(7)
C17 C18 H9 125.8
C19 C18 H9 125.8
N4 C19 C20 124.8(7)
N4 C19 C18 108.8(7)
C20 C19 C18 126.3(7)
C1 C20 C19 126.0(7)
C1 C20 C35 118.3(7)
C19 C20 C35 115.6(7)
C26 C21 C22 118.7(7)
C26 C21 C10 121.1(7)
C22 C21 C10 120.2(7)
C23 C22 C21 121.4(7)
C23 C22 H10 119.3
C21 C22 H10 119.3
C22 C23 C24 117.9(7)
C22 C23 C27 121.5(7)
C24 C23 C27 120.6(7)
C23 C24 C25 122.7(7)
C23 C24 H11 118.7
C25 C24 H11 118.7
C26 C25 C24 117.5(7)
C26 C25 C31 118.7(7)
C24 C25 C31 123.7(8)
C25 C26 C21 121.9(7)
C25 C26 H12 119.0
C21 C26 H12 119.0
C30 C27 C29 108.6(8)
C30 C27 C28 108.3(8)
C29 C27 C28 108.7(7)
C30 C27 C23 112.5(7)
C29 C27 C23 109.4(7)
C28 C27 C23 109.2(7)
C27 C28 H43 109.5
C27 C28 H44 109.5
H43 C28 H44 109.5
C27 C28 H45 109.5
H43 C28 H45 109.5
H44 C28 H45 109.5
C27 C29 H46 109.5
C27 C29 H47 109.5
H46 C29 H47 109.5
C27 C29 H48 109.5
H46 C29 H48 109.5
H47 C29 H48 109.5
C27 C30 H49 109.5
C27 C30 H50 109.5
H49 C30 H50 109.5
C27 C30 H51 109.5
H49 C30 H51 109.5
H50 C30 H51 109.5
C33 C31 C34 114.9(10)
C33 C31 C25 112.0(8)
C34 C31 C25 109.5(8)
C33 C31 C32 105.1(9)
C34 C31 C32 105.6(8)
C25 C31 C32 109.4(7)
C31 C32 H52 109.5
C31 C32 H53 109.5
H52 C32 H53 109.5
C31 C32 H54 109.5
H52 C32 H54 109.5
H53 C32 H54 109.5
C31 C33 H55 109.5
C31 C33 H56 109.5
H55 C33 H56 109.5
C31 C33 H57 109.5
H55 C33 H57 109.5
H56 C33 H57 109.5
C31 C34 H58 109.5
C31 C34 H59 109.5
H58 C34 H59 109.5
C31 C34 H60 109.5
H58 C34 H60 109.5
H59 C34 H60 109.5
C40 C35 C36 118.9(7)
C40 C35 C20 121.6(7)
C36 C35 C20 119.4(7)
C35 C36 C37 120.8(7)
C35 C36 H13 119.6
C37 C36 H13 119.6
C36 C37 C38 118.6(7)
C36 C37 C41 118.6(7)
C38 C37 C41 122.8(7)
C39 C38 C37 121.4(7)
C39 C38 H14 119.3
C37 C38 H14 119.3
C40 C39 C38 118.0(7)
C40 C39 C45 122.6(7)
C38 C39 C45 119.5(7)
C39 C40 C35 122.3(7)
C39 C40 H15 118.8
C35 C40 H15 118.8
C44 C41 C42 112.2(9)
C44 C41 C37 112.8(7)
C42 C41 C37 108.9(8)
C44 C41 C43 107.7(8)
C42 C41 C43 106.4(8)
C37 C41 C43 108.7(7)
C41 C42 H61 109.5
C41 C42 H62 109.5
H61 C42 H62 109.5
C41 C42 H63 109.5
H61 C42 H63 109.5
H62 C42 H63 109.5
C41 C43 H64 109.5
C41 C43 H65 109.5
H64 C43 H65 109.5
C41 C43 H66 109.5
H64 C43 H66 109.5
H65 C43 H66 109.5
C41 C44 H67 109.5
C41 C44 H68 109.5
H67 C44 H68 109.5
C41 C44 H69 109.5
H67 C44 H69 109.5
H68 C44 H69 109.5
C47 C45 C46 108.7(7)
C47 C45 C48 109.1(7)
C46 C45 C48 107.4(7)
C47 C45 C39 108.3(7)
C46 C45 C39 111.1(7)
C48 C45 C39 112.2(7)
C45 C46 H70 109.5
C45 C46 H71 109.5
H70 C46 H71 109.5
C45 C46 H72 109.5
H70 C46 H72 109.5
H71 C46 H72 109.5
C45 C47 H73 109.5
C45 C47 H74 109.5
H73 C47 H74 109.5
C45 C47 H75 109.5
H73 C47 H75 109.5
H74 C47 H75 109.5
C45 C48 H76 109.5
C45 C48 H77 109.5
H76 C48 H77 109.5
C45 C48 H78 109.5
H76 C48 H78 109.5
H77 C48 H78 109.5
C50 C49 C56 115.6(11)
C50 C49 Pt1 71.8(6)
C56 C49 Pt1 106.8(7)
C50 C49 H16 122.2
C56 C49 H16 122.2
Pt1 C49 H16 91.3
C49 C50 C51 127.6(11)
C49 C50 Pt1 73.3(6)
C51 C50 Pt1 105.6(7)
C49 C50 H17 116.2
C51 C50 H17 116.2
Pt1 C50 H17 91.2
C52 C51 C50 118.3(10)
C52 C51 H18 107.7
C50 C51 H18 107.7
C52 C51 H19 107.7
C50 C51 H19 107.7
H18 C51 H19 107.1
C51 C52 C53 117.2(9)
C51 C52 H20 108.0
C53 C52 H20 108.0
C51 C52 H21 108.0
C53 C52 H21 108.0
H20 C52 H21 107.2
C54 C53 C52 127.3(10)
C54 C53 Pt1 72.9(5)
C52 C53 Pt1 109.9(6)
C54 C53 H22 116.4
C52 C53 H22 116.4
Pt1 C53 H22 87.1
C53 C54 C55 123.5(10)
C53 C54 Pt1 72.2(5)
C55 C54 Pt1 106.9(6)
C53 C54 H23 118.3
C55 C54 H23 118.3
Pt1 C54 H23 90.9
C56 C55 C54 117.1(10)
C56 C55 H24 108.0
C54 C55 H24 108.0
C56 C55 H25 108.0
C54 C55 H25 108.0
H24 C55 H25 107.3
C55 C56 C49 117.3(10)
C55 C56 H26 108.0
C49 C56 H26 108.0
C55 C56 H27 108.0
C49 C56 H27 108.0
H26 C56 H27 107.2
N5 C57 C76 126.1(7)
N5 C57 C58 109.7(6)
C76 C57 C58 124.1(7)
C59 C58 C57 108.0(7)
C59 C58 H28 126.0
C57 C58 H28 126.0
C58 C59 C60 105.2(7)
C58 C59 Pt1 131.5(6)
C60 C59 Pt1 123.0(6)
C61 C60 N5 125.6(7)
C61 C60 C59 124.2(7)
N5 C60 C59 110.2(6)
C60 C61 C62 128.0(8)
C60 C61 H29 116.0
C62 C61 H29 116.0
N6 C62 C61 124.5(7)
N6 C62 C63 110.0(7)
C61 C62 C63 125.5(7)
C64 C63 C62 107.4(7)
C64 C63 H30 126.3
C62 C63 H30 126.3
C63 C64 C65 107.0(7)
C63 C64 H31 126.5
C65 C64 H31 126.5
N6 C65 C66 125.3(7)
N6 C65 C64 109.3(7)
C66 C65 C64 125.4(7)
C67 C66 C65 125.6(7)
C67 C66 C77 119.6(7)
C65 C66 C77 114.7(6)
N7 C67 C66 124.4(7)
N7 C67 C68 109.2(7)
C66 C67 C68 126.5(7)
C69 C68 C67 108.0(7)
C69 C68 H32 126.0
C67 C68 H32 126.0
C68 C69 C70 106.5(7)
C68 C69 H33 126.7
C70 C69 H33 126.7
N7 C70 C71 125.3(8)
N7 C70 C69 109.6(7)
C71 C70 C69 125.1(8)
C70 C71 C72 126.9(8)
C70 C71 H34 116.6
C72 C71 H34 116.6
N8 C72 C71 126.4(7)
N8 C72 C73 109.9(7)
C71 C72 C73 123.7(8)
C74 C73 C72 105.3(8)
C74 C73 H35 127.4
C72 C73 H35 127.4
C73 C74 C75 108.6(7)
C73 C74 H36 125.7
C75 C74 H36 125.7
N8 C75 C76 125.5(7)
N8 C75 C74 109.0(7)
C76 C75 C74 125.5(7)
C57 C76 C75 124.1(7)
C57 C76 C91 117.2(7)
C75 C76 C91 118.4(7)
C78 C77 C82 119.4(7)
C78 C77 C66 120.4(7)
C82 C77 C66 120.0(7)
C77 C78 C79 122.0(8)
C77 C78 H37 119.0
C79 C78 H37 119.0
C80 C79 C78 116.6(7)
C80 C79 C83 124.3(8)
C78 C79 C83 119.1(8)
C79 C80 C81 124.7(7)
C79 C80 H38 117.7
C81 C80 H38 117.7
C82 C81 C80 116.5(8)
C82 C81 C87 121.8(7)
C80 C81 C87 121.6(7)
C77 C82 C81 120.8(7)
C77 C82 H39 119.6
C81 C82 H39 119.6
C86 C83 C85 109.5(9)
C86 C83 C79 113.1(8)
C85 C83 C79 109.7(8)
C86 C83 C84 106.2(9)
C85 C83 C84 109.5(9)
C79 C83 C84 108.8(7)
C83 C84 H79 109.5
C83 C84 H80 109.5
H79 C84 H80 109.5
C83 C84 H81 109.5
H79 C84 H81 109.5
H80 C84 H81 109.5
C83 C85 H82 109.5
C83 C85 H83 109.5
H82 C85 H83 109.5
C83 C85 H84 109.5
H82 C85 H84 109.5
H83 C85 H84 109.5
C83 C86 H85 109.5
C83 C86 H86 109.5
H85 C86 H86 109.5
C83 C86 H87 109.5
H85 C86 H87 109.5
H86 C86 H87 109.5
C88 C87 C81 112.6(7)
C88 C87 C89 108.1(8)
C81 C87 C89 109.3(8)
C88 C87 C90 108.3(8)
C81 C87 C90 110.2(7)
C89 C87 C90 108.3(8)
C87 C88 H88 109.5
C87 C88 H89 109.5
H88 C88 H89 109.5
C87 C88 H90 109.5
H88 C88 H90 109.5
H89 C88 H90 109.5
C87 C89 H91 109.5
C87 C89 H92 109.5
H91 C89 H92 109.5
C87 C89 H93 109.5
H91 C89 H93 109.5
H92 C89 H93 109.5
C87 C90 H94 109.5
C87 C90 H95 109.5
H94 C90 H95 109.5
C87 C90 H96 109.5
H94 C90 H96 109.5
H95 C90 H96 109.5
C96 C91 C92 120.0(7)
C96 C91 C76 120.7(7)
C92 C91 C76 119.2(7)
C91 C92 C93 120.0(8)
C91 C92 H40 120.0
C93 C92 H40 120.0
C94 C93 C92 117.2(8)
C94 C93 C97 121.2(8)
C92 C93 C97 121.5(8)
C93 C94 C95 125.5(8)
C93 C94 H41 117.2
C95 C94 H41 117.2
C94 C95 C96 115.6(8)
C94 C95 C101 121.8(7)
C96 C95 C101 122.5(8)
C91 C96 C95 121.7(8)
C91 C96 H42 119.1
C95 C96 H42 119.1
C113 C97 C98 125.4(16)
C113 C97 C93 115.7(14)
C98 C97 C93 116.9(11)
C113 C97 C99 63.2(14)
C98 C97 C99 111.2(13)
C93 C97 C99 108.6(12)
C113 C97 C111 114.7(15)
C98 C97 C111 61.1(13)
C93 C97 C111 107.4(13)
C99 C97 C111 57.7(13)
C113 C97 C100 41.4(13)
C98 C97 C100 106.4(12)
C93 C97 C100 108.6(11)
C99 C97 C100 104.2(12)
C111 C97 C100 143.5(15)
C113 C97 C112 109.5(15)
C98 C97 C112 40.8(11)
C93 C97 C112 106.5(11)
C99 C97 C112 143.4(14)
C111 C97 C112 101.9(13)
C100 C97 C112 73.5(12)
C95 C101 C104 112.4(7)
C95 C101 C103 107.9(7)
C104 C101 C103 107.4(8)
C95 C101 C102 111.3(7)
C104 C101 C102 108.5(8)
C103 C101 C102 109.4(7)
C101 C102 H121 109.5
C101 C102 H122 109.5
H121 C102 H122 109.5
C101 C102 H123 109.5
H121 C102 H123 109.5
H122 C102 H123 109.5
C101 C103 H124 109.5
C101 C103 H125 109.5
H124 C103 H125 109.5
C101 C103 H126 109.5
H124 C103 H126 109.5
H125 C103 H126 109.5
C101 C104 H127 109.5
C101 C104 H128 109.5
H127 C104 H128 109.5
C101 C104 H129 109.5
H127 C104 H129 109.5
H128 C104 H129 109.5
O2 C105 H115 109.5
O2 C105 H116 109.5
H115 C105 H116 109.5
O2 C105 H117 109.5
H115 C105 H117 109.5
H116 C105 H117 109.5
O1 C106 H118 109.5
O1 C106 H119 109.5
H118 C106 H119 109.5
O1 C106 H120 109.5
H118 C106 H120 109.5
H119 C106 H120 109.5
Cl1 C108 Cl2 112.8(7)
Cl1 C108 Cl3 109.7(6)
Cl2 C108 Cl3 112.9(6)
Cl1 C108 H130 107.0
Cl2 C108 H130 107.0
Cl3 C108 H130 107.0
C4 N1 C1 106.9(6)
C4 N1 Zn1 125.6(5)
C1 N1 Zn1 127.1(6)
C6 N2 C9 105.8(7)
C6 N2 Zn1 126.0(5)
C9 N2 Zn1 127.8(6)
C14 N3 C11 106.7(6)
C14 N3 Zn1 125.5(5)
C11 N3 Zn1 127.2(5)
C16 N4 C19 107.1(7)
C16 N4 Zn1 124.8(5)
C19 N4 Zn1 126.8(5)
C57 N5 C60 106.9(6)
C57 N5 Zn2 127.7(5)
C60 N5 Zn2 125.3(5)
C62 N6 C65 106.4(6)
C62 N6 Zn2 125.6(5)
C65 N6 Zn2 127.9(5)
C70 N7 C67 106.7(7)
C70 N7 Zn2 125.0(5)
C67 N7 Zn2 127.5(5)
C75 N8 C72 107.3(6)
C75 N8 Zn2 127.7(5)
C72 N8 Zn2 124.8(5)
C3 Pt1 C59 86.3(3)
C3 Pt1 C53 93.2(3)
C59 Pt1 C53 160.9(3)
C3 Pt1 C54 90.7(3)
C59 Pt1 C54 164.0(3)
C53 Pt1 C54 34.9(3)
C3 Pt1 C50 163.0(4)
C59 Pt1 C50 93.8(4)
C53 Pt1 C50 81.2(4)
C54 Pt1 C50 93.6(4)
C3 Pt1 C49 161.9(4)
C59 Pt1 C49 96.7(4)
C53 Pt1 C49 89.7(4)
C54 Pt1 C49 81.5(4)
C50 Pt1 C49 34.9(4)
N3 Zn1 N2 88.4(3)
N3 Zn1 N1 165.8(3)
N2 Zn1 N1 90.0(3)
N3 Zn1 N4 89.6(3)
N2 Zn1 N4 166.4(3)
N1 Zn1 N4 88.7(3)
N3 Zn1 O1 100.8(2)
N2 Zn1 O1 94.2(2)
N1 Zn1 O1 93.4(2)
N4 Zn1 O1 99.4(2)
N6 Zn2 N5 90.7(3)
N6 Zn2 N8 165.2(3)
N5 Zn2 N8 88.0(3)
N6 Zn2 N7 87.4(3)
N5 Zn2 N7 166.0(3)
N8 Zn2 N7 90.3(3)
N6 Zn2 O2 95.5(3)
N5 Zn2 O2 99.6(3)
N8 Zn2 O2 99.3(3)
N7 Zn2 O2 94.4(3)
C97 C98 H97 109.5
C97 C98 H98 109.5
H97 C98 H98 109.5
C97 C98 H99 109.5
H97 C98 H99 109.5
H98 C98 H99 109.5
C97 C99 H100 109.5
C97 C99 H101 109.5
H100 C99 H101 109.5
C97 C99 H102 109.5
H100 C99 H102 109.5
H101 C99 H102 109.5
C97 C100 H103 109.5
C97 C100 H104 109.5
H103 C100 H104 109.5
C97 C100 H105 109.5
H103 C100 H105 109.5
H104 C100 H105 109.5
C97 C111 H106 109.5
C97 C111 H107 109.5
H106 C111 H107 109.5
C97 C111 H108 109.5
H106 C111 H108 109.5
H107 C111 H108 109.5
C97 C112 H109 109.5
C97 C112 H110 109.5
H109 C112 H110 109.5
C97 C112 H111 109.5
H109 C112 H111 109.5
H110 C112 H111 109.5
C97 C113 H112 109.5
C97 C113 H113 109.5
H112 C113 H113 109.5
C97 C113 H114 109.5
H112 C113 H114 109.5
H113 C113 H114 109.5
Cl6 C109 Cl4 115.5(9)
Cl6 C109 Cl5 120.8(10)
Cl4 C109 Cl5 112.7(9)
Cl6 C109 H131 101.2
Cl4 C109 H131 101.2
Cl5 C109 H131 101.2
Cl7 C110 Cl8 123.8(17)
Cl7 C110 Cl9 111.1(14)
Cl8 C110 Cl9 97.1(12)
Cl7 C110 H133 107.9
Cl8 C110 H133 107.9
Cl9 C110 H133 107.9

loop_
_geom_bond_atom_site_label_1
_geom_bond_atom_site_label_2
_geom_bond_distance
O1 C106 1.370(11)
O1 Zn1 2.144(6)
O2 C105 1.404(14)
O2 Zn2 2.183(6)
O3 C107 1.462(11)
C1 C20 1.391(11)
C1 N1 1.395(9)
C1 C2 1.450(11)
C2 C3 1.369(11)
C2 H1 0.9500
C3 C4 1.461(10)
C3 Pt1 2.002(8)
C4 N1 1.373(10)
C4 C5 1.382(11)
C5 C6 1.406(11)
C5 H2 0.9500
C6 N2 1.371(10)
C6 C7 1.431(11)
C7 C8 1.348(11)
C7 H3 0.9500
C8 C9 1.439(12)
C8 H4 0.9500
C9 N2 1.375(10)
C9 C10 1.424(11)
C10 C11 1.374(12)
C10 C21 1.501(10)
C11 N3 1.374(10)
C11 C12 1.468(11)
C12 C13 1.346(12)
C12 H5 0.9500
C13 C14 1.444(11)
C13 H6 0.9500
C14 N3 1.366(10)
C14 C15 1.405(11)
C15 C16 1.392(11)
C15 H7 0.9500
C16 N4 1.358(10)
C16 C17 1.464(11)
C17 C18 1.334(11)
C17 H8 0.9500
C18 C19 1.432(11)
C18 H9 0.9500
C19 N4 1.382(10)
C19 C20 1.412(11)
C20 C35 1.509(10)
C21 C26 1.390(10)
C21 C22 1.396(10)
C22 C23 1.381(11)
C22 H10 0.9500
C23 C24 1.391(11)
C23 C27 1.542(11)
C24 C25 1.394(11)
C24 H11 0.9500
C25 C26 1.377(11)
C25 C31 1.547(11)
C26 H12 0.9500
C27 C30 1.510(13)
C27 C29 1.536(13)
C27 C28 1.540(13)
C28 H43 0.9800
C28 H44 0.9800
C28 H45 0.9800
C29 H46 0.9800
C29 H47 0.9800
C29 H48 0.9800
C30 H49 0.9800
C30 H50 0.9800
C30 H51 0.9800
C31 C33 1.510(14)
C31 C34 1.520(14)
C31 C32 1.573(13)
C32 H52 0.9800
C32 H53 0.9800
C32 H54 0.9800
C33 H55 0.9800
C33 H56 0.9800
C33 H57 0.9800
C34 H58 0.9800
C34 H59 0.9800
C34 H60 0.9800
C35 C40 1.388(11)
C35 C36 1.390(11)
C36 C37 1.392(11)
C36 H13 0.9500
C37 C38 1.407(11)
C37 C41 1.559(11)
C38 C39 1.394(11)
C38 H14 0.9500
C39 C40 1.382(10)
C39 C45 1.543(11)
C40 H15 0.9500
C41 C44 1.475(13)
C41 C42 1.512(13)
C41 C43 1.568(13)
C42 H61 0.9800
C42 H62 0.9800
C42 H63 0.9800
C43 H64 0.9800
C43 H65 0.9800
C43 H66 0.9800
C44 H67 0.9800
C44 H68 0.9800
C44 H69 0.9800
C45 C47 1.527(12)
C45 C46 1.529(11)
C45 C48 1.534(11)
C46 H70 0.9800
C46 H71 0.9800
C46 H72 0.9800
C47 H73 0.9800
C47 H74 0.9800
C47 H75 0.9800
C48 H76 0.9800
C48 H77 0.9800
C48 H78 0.9800
C49 C50 1.357(15)
C49 C56 1.588(16)
C49 Pt1 2.270(9)
C49 H16 0.9500
C50 C51 1.536(16)
C50 Pt1 2.252(10)
C50 H17 0.9500
C51 C52 1.468(16)
C51 H18 0.9900
C51 H19 0.9900
C52 C53 1.506(13)
C52 H20 0.9900
C52 H21 0.9900
C53 C54 1.348(13)
C53 Pt1 2.241(8)
C53 H22 0.9500
C54 C55 1.526(14)
C54 Pt1 2.250(8)
C54 H23 0.9500
C55 C56 1.401(16)
C55 H24 0.9900
C55 H25 0.9900
C56 H26 0.9900
C56 H27 0.9900
C57 N5 1.366(9)
C57 C76 1.394(11)
C57 C58 1.449(11)
C58 C59 1.366(11)
C58 H28 0.9500
C59 C60 1.470(11)
C59 Pt1 2.032(8)
C60 C61 1.367(11)
C60 N5 1.372(10)
C61 C62 1.410(11)
C61 H29 0.9500
C62 N6 1.369(10)
C62 C63 1.427(10)
C63 C64 1.343(11)
C63 H30 0.9500
C64 C65 1.446(10)
C64 H31 0.9500
C65 N6 1.369(9)
C65 C66 1.408(11)
C66 C67 1.390(11)
C66 C77 1.508(10)
C67 N7 1.384(10)
C67 C68 1.426(11)
C68 C69 1.362(12)
C68 H32 0.9500
C69 C70 1.442(12)
C69 H33 0.9500
C70 N7 1.374(10)
C70 C71 1.392(11)
C71 C72 1.394(12)
C71 H34 0.9500
C72 N8 1.371(10)
C72 C73 1.461(11)
C73 C74 1.354(13)
C73 H35 0.9500
C74 C75 1.446(11)
C74 H36 0.9500
C75 N8 1.361(10)
C75 C76 1.421(11)
C76 C91 1.498(10)
C77 C78 1.376(11)
C77 C82 1.394(11)
C78 C79 1.407(11)
C78 H37 0.9500
C79 C80 1.360(11)
C79 C83 1.531(11)
C80 C81 1.403(11)
C80 H38 0.9500
C81 C82 1.404(11)
C81 C87 1.521(12)
C82 H39 0.9500
C83 C86 1.518(15)
C83 C85 1.531(14)
C83 C84 1.531(14)
C84 H79 0.9800
C84 H80 0.9800
C84 H81 0.9800
C85 H82 0.9800
C85 H83 0.9800
C85 H84 0.9800
C86 H85 0.9800
C86 H86 0.9800
C86 H87 0.9800
C87 C88 1.515(12)
C87 C89 1.530(12)
C87 C90 1.544(12)
C88 H88 0.9800
C88 H89 0.9800
C88 H90 0.9800
C89 H91 0.9800
C89 H92 0.9800
C89 H93 0.9800
C90 H94 0.9800
C90 H95 0.9800
C90 H96 0.9800
C91 C96 1.384(11)
C91 C92 1.387(11)
C92 C93 1.417(12)
C92 H40 0.9500
C93 C94 1.369(12)
C93 C97 1.527(13)
C94 C95 1.376(12)
C94 H41 0.9500
C95 C96 1.414(11)
C95 C101 1.515(12)
C96 H42 0.9500
C97 C113 1.42(3)
C97 C98 1.49(2)
C97 C99 1.536(18)
C97 C111 1.55(3)
C97 C100 1.563(19)
C97 C112 1.64(2)
C101 C104 1.528(12)
C101 C103 1.529(12)
C101 C102 1.528(12)
C102 H121 0.9800
C102 H122 0.9800
C102 H123 0.9800
C103 H124 0.9800
C103 H125 0.9800
C103 H126 0.9800
C104 H127 0.9800
C104 H128 0.9800
C104 H129 0.9800
C105 H115 0.9800
C105 H116 0.9800
C105 H117 0.9800
C106 H118 0.9800
C106 H119 0.9800
C106 H120 0.9800
C108 Cl1 1.711(11)
C108 Cl2 1.745(11)
C108 Cl3 1.744(12)
C108 H130 1.0000
N1 Zn1 2.058(6)
N2 Zn1 2.060(7)
N3 Zn1 2.055(6)
N4 Zn1 2.069(7)
N5 Zn2 2.059(7)
N6 Zn2 2.056(6)
N7 Zn2 2.081(7)
N8 Zn2 2.062(6)
C98 H97 0.9800
C98 H98 0.9800
C98 H99 0.9800
C99 H100 0.9800
C99 H101 0.9800
C99 H102 0.9800
C100 H103 0.9800
C100 H104 0.9800
C100 H105 0.9800
C111 H106 0.9800
C111 H107 0.9800
C111 H108 0.9800
C112 H109 0.9800
C112 H110 0.9800
C112 H111 0.9800
C113 H112 0.9800
C113 H113 0.9800
C113 H114 0.9800
C109 Cl6 1.581(14)
C109 Cl4 1.683(14)
C109 Cl5 1.696(14)
C109 H131 1.0000
C114 O4 1.42(3)
C115 O5 1.56(3)
Cl7 C110 1.615(18)
Cl8 C110 1.654(19)
Cl9 C110 1.771(19)
C110 H133 1.0000

loop_
_geom_torsion_atom_site_label_1
_geom_torsion_atom_site_label_2
_geom_torsion_atom_site_label_3
_geom_torsion_atom_site_label_4
_geom_torsion
C20 C1 C2 C3 179.7(7)
N1 C1 C2 C3 0.4(9)
C1 C2 C3 C4 0.9(8)
C1 C2 C3 Pt1 -176.7(6)
C2 C3 C4 N1 -1.9(9)
Pt1 C3 C4 N1 175.9(5)
C2 C3 C4 C5 179.4(7)
Pt1 C3 C4 C5 -2.8(11)
N1 C4 C5 C6 -2.5(13)
C3 C4 C5 C6 176.0(8)
C4 C5 C6 N2 0.7(14)
C4 C5 C6 C7 -177.2(8)
N2 C6 C7 C8 -1.2(10)
C5 C6 C7 C8 177.0(8)
C6 C7 C8 C9 0.9(10)
C7 C8 C9 N2 -0.3(10)
C7 C8 C9 C10 179.6(8)
N2 C9 C10 C11 0.3(13)
C8 C9 C10 C11 -179.5(8)
N2 C9 C10 C21 -177.3(7)
C8 C9 C10 C21 2.8(12)
C9 C10 C11 N3 0.2(13)
C21 C10 C11 N3 177.8(7)
C9 C10 C11 C12 178.2(7)
C21 C10 C11 C12 -4.2(11)
C10 C11 C12 C13 -177.6(8)
N3 C11 C12 C13 0.6(9)
C11 C12 C13 C14 -1.1(9)
C12 C13 C14 N3 1.2(9)
C12 C13 C14 C15 -179.3(7)
N3 C14 C15 C16 -1.7(13)
C13 C14 C15 C16 178.9(8)
C14 C15 C16 N4 -1.3(13)
C14 C15 C16 C17 179.5(8)
N4 C16 C17 C18 0.4(9)
C15 C16 C17 C18 179.8(8)
C16 C17 C18 C19 -0.5(9)
C17 C18 C19 N4 0.3(9)
C17 C18 C19 C20 179.0(8)
N1 C1 C20 C19 0.7(12)
C2 C1 C20 C19 -178.5(7)
N1 C1 C20 C35 -179.2(7)
C2 C1 C20 C35 1.6(12)
N4 C19 C20 C1 2.2(13)
C18 C19 C20 C1 -176.2(8)
N4 C19 C20 C35 -177.9(7)
C18 C19 C20 C35 3.7(11)
C11 C10 C21 C26 -65.8(11)
C9 C10 C21 C26 112.1(9)
C11 C10 C21 C22 113.4(9)
C9 C10 C21 C22 -68.8(10)
C26 C21 C22 C23 0.5(13)
C10 C21 C22 C23 -178.6(8)
C21 C22 C23 C24 -1.0(13)
C21 C22 C23 C27 -179.5(8)
C22 C23 C24 C25 0.4(13)
C27 C23 C24 C25 178.9(8)
C23 C24 C25 C26 0.7(12)
C23 C24 C25 C31 177.6(8)
C24 C25 C26 C21 -1.2(12)
C31 C25 C26 C21 -178.3(8)
C22 C21 C26 C25 0.6(12)
C10 C21 C26 C25 179.8(8)
C22 C23 C27 C30 3.4(13)
C24 C23 C27 C30 -175.1(9)
C22 C23 C27 C29 124.2(9)
C24 C23 C27 C29 -54.3(11)
C22 C23 C27 C28 -116.9(9)
C24 C23 C27 C28 64.6(11)
C26 C25 C31 C33 -170.8(10)
C24 C25 C31 C33 12.4(13)
C26 C25 C31 C34 60.5(11)
C24 C25 C31 C34 -116.3(10)
C26 C25 C31 C32 -54.7(11)
C24 C25 C31 C32 128.5(9)
C1 C20 C35 C40 65.0(10)
C19 C20 C35 C40 -114.9(8)
C1 C20 C35 C36 -118.9(8)
C19 C20 C35 C36 61.2(10)
C40 C35 C36 C37 2.6(12)
C20 C35 C36 C37 -173.5(7)
C35 C36 C37 C38 -2.0(12)
C35 C36 C37 C41 176.6(8)
C36 C37 C38 C39 0.7(12)
C41 C37 C38 C39 -177.8(8)
C37 C38 C39 C40 -0.1(12)
C37 C38 C39 C45 177.7(7)
C38 C39 C40 C35 0.8(12)
C45 C39 C40 C35 -176.9(7)
C36 C35 C40 C39 -2.1(12)
C20 C35 C40 C39 174.0(7)
C36 C37 C41 C44 -176.6(9)
C38 C37 C41 C44 1.9(13)
C36 C37 C41 C42 58.2(11)
C38 C37 C41 C42 -123.3(9)
C36 C37 C41 C43 -57.3(10)
C38 C37 C41 C43 121.2(9)
C40 C39 C45 C47 109.8(9)
C38 C39 C45 C47 -67.9(10)
C40 C39 C45 C46 -130.9(8)
C38 C39 C45 C46 51.5(10)
C40 C39 C45 C48 -10.7(11)
C38 C39 C45 C48 171.6(7)
C56 C49 C50 C51 -3.3(16)
Pt1 C49 C50 C51 97.0(11)
C56 C49 C50 Pt1 -100.3(8)
C49 C50 C51 C52 -50.4(18)
Pt1 C50 C51 C52 30.3(15)
C50 C51 C52 C53 -19.8(18)
C51 C52 C53 C54 80.8(15)
C51 C52 C53 Pt1 -2.4(13)
C52 C53 C54 C55 -3.4(15)
Pt1 C53 C54 C55 98.9(9)
C52 C53 C54 Pt1 -102.3(10)
C53 C54 C55 C56 -44.3(15)
Pt1 C54 C55 C56 35.2(13)
C54 C55 C56 C49 -35.7(17)
C50 C49 C56 C55 93.2(14)
Pt1 C49 C56 C55 15.8(14)
N5 C57 C58 C59 1.2(9)
C76 C57 C58 C59 -175.2(8)
C57 C58 C59 C60 -0.8(9)
C57 C58 C59 Pt1 173.2(6)
C58 C59 C60 C61 177.6(8)
Pt1 C59 C60 C61 2.9(12)
C58 C59 C60 N5 0.3(9)
Pt1 C59 C60 N5 -174.4(5)
N5 C60 C61 C62 4.0(14)
C59 C60 C61 C62 -172.9(8)
C60 C61 C62 N6 -1.0(14)
C60 C61 C62 C63 178.8(9)
N6 C62 C63 C64 0.5(10)
C61 C62 C63 C64 -179.4(8)
C62 C63 C64 C65 -0.1(9)
C63 C64 C65 N6 -0.4(9)
C63 C64 C65 C66 177.7(8)
N6 C65 C66 C67 3.2(13)
C64 C65 C66 C67 -174.6(8)
N6 C65 C66 C77 -178.3(7)
C64 C65 C66 C77 4.0(11)
C65 C66 C67 N7 -1.5(13)
C77 C66 C67 N7 -180.0(7)
C65 C66 C67 C68 178.0(8)
C77 C66 C67 C68 -0.4(12)
N7 C67 C68 C69 0.5(10)
C66 C67 C68 C69 -179.1(8)
C67 C68 C69 C70 -0.8(10)
C68 C69 C70 N7 0.8(10)
C68 C69 C70 C71 -179.5(9)
N7 C70 C71 C72 -0.5(15)
C69 C70 C71 C72 179.9(9)
C70 C71 C72 N8 -1.5(15)
C70 C71 C72 C73 178.4(9)
N8 C72 C73 C74 1.1(10)
C71 C72 C73 C74 -178.9(8)
C72 C73 C74 C75 -0.7(10)
C73 C74 C75 N8 0.0(10)
C73 C74 C75 C76 178.4(8)
N5 C57 C76 C75 -4.9(13)
C58 C57 C76 C75 170.8(7)
N5 C57 C76 C91 -179.2(7)
C58 C57 C76 C91 -3.4(11)
N8 C75 C76 C57 1.9(13)
C74 C75 C76 C57 -176.2(8)
N8 C75 C76 C91 176.0(7)
C74 C75 C76 C91 -2.1(12)
C67 C66 C77 C78 -112.9(9)
C65 C66 C77 C78 68.5(9)
C67 C66 C77 C82 72.8(10)
C65 C66 C77 C82 -105.8(8)
C82 C77 C78 C79 2.5(12)
C66 C77 C78 C79 -171.9(7)
C77 C78 C79 C80 -1.7(12)
C77 C78 C79 C83 176.9(7)
C78 C79 C80 C81 -0.1(12)
C83 C79 C80 C81 -178.7(8)
C79 C80 C81 C82 1.2(12)
C79 C80 C81 C87 176.8(8)
C78 C77 C82 C81 -1.3(11)
C66 C77 C82 C81 173.1(7)
C80 C81 C82 C77 -0.5(11)
C87 C81 C82 C77 -176.1(7)
C80 C79 C83 C86 2.7(13)
C78 C79 C83 C86 -175.8(9)
C80 C79 C83 C85 -119.8(10)
C78 C79 C83 C85 61.7(11)
C80 C79 C83 C84 120.4(10)
C78 C79 C83 C84 -58.1(11)
C82 C81 C87 C88 -10.0(11)
C80 C81 C87 C88 174.6(7)
C82 C81 C87 C89 110.2(9)
C80 C81 C87 C89 -65.2(10)
C82 C81 C87 C90 -131.0(8)
C80 C81 C87 C90 53.6(10)
C57 C76 C91 C96 105.6(9)
C75 C76 C91 C96 -68.9(10)
C57 C76 C91 C92 -71.0(10)
C75 C76 C91 C92 114.4(9)
C96 C91 C92 C93 -0.9(12)
C76 C91 C92 C93 175.8(7)
C91 C92 C93 C94 -1.3(12)
C91 C92 C93 C97 -177.4(8)
C92 C93 C94 C95 2.4(13)
C97 C93 C94 C95 178.5(9)
C93 C94 C95 C96 -1.2(13)
C93 C94 C95 C101 -177.4(8)
C92 C91 C96 C95 2.2(12)
C76 C91 C96 C95 -174.4(7)
C94 C95 C96 C91 -1.2(11)
C101 C95 C96 C91 175.0(7)
C94 C93 C97 C113 -3(2)
C92 C93 C97 C113 172.7(16)
C94 C93 C97 C98 -167.9(14)
C92 C93 C97 C98 8.0(17)
C94 C93 C97 C99 65.2(15)
C92 C93 C97 C99 -118.8(13)
C94 C93 C97 C111 126.2(13)
C92 C93 C97 C111 -57.8(15)
C94 C93 C97 C100 -47.5(14)
C92 C93 C97 C100 128.4(12)
C94 C93 C97 C112 -125.2(12)
C92 C93 C97 C112 50.7(14)
C94 C95 C101 C104 -172.4(8)
C96 C95 C101 C104 11.6(11)
C94 C95 C101 C103 69.4(10)
C96 C95 C101 C103 -106.6(9)
C94 C95 C101 C102 -50.6(11)
C96 C95 C101 C102 133.4(8)
C5 C4 N1 C1 -179.2(7)
C3 C4 N1 C1 2.2(8)
C5 C4 N1 Zn1 -6.2(11)
C3 C4 N1 Zn1 175.2(5)
C20 C1 N1 C4 179.1(7)
C2 C1 N1 C4 -1.6(8)
C20 C1 N1 Zn1 6.3(11)
C2 C1 N1 Zn1 -174.4(5)
C5 C6 N2 C9 -177.2(8)
C7 C6 N2 C9 1.0(9)
C5 C6 N2 Zn1 9.5(11)
C7 C6 N2 Zn1 -172.3(5)
C10 C9 N2 C6 179.7(8)
C8 C9 N2 C6 -0.5(9)
C10 C9 N2 Zn1 -7.2(11)
C8 C9 N2 Zn1 172.7(5)
C15 C14 N3 C11 179.7(7)
C13 C14 N3 C11 -0.8(8)
C15 C14 N3 Zn1 -7.9(11)
C13 C14 N3 Zn1 171.6(5)
C10 C11 N3 C14 178.4(7)
C12 C11 N3 C14 0.1(8)
C10 C11 N3 Zn1 6.1(11)
C12 C11 N3 Zn1 -172.1(5)
C15 C16 N4 C19 -179.6(8)
C17 C16 N4 C19 -0.2(9)
C15 C16 N4 Zn1 13.1(11)
C17 C16 N4 Zn1 -167.5(5)
C20 C19 N4 C16 -178.7(7)
C18 C19 N4 C16 -0.1(8)
C20 C19 N4 Zn1 -11.7(11)
C18 C19 N4 Zn1 166.9(5)
C76 C57 N5 C60 175.3(8)
C58 C57 N5 C60 -1.0(9)
C76 C57 N5 Zn2 -1.4(12)
C58 C57 N5 Zn2 -177.7(5)
C61 C60 N5 C57 -176.8(8)
C59 C60 N5 C57 0.5(9)
C61 C60 N5 Zn2 0.0(12)
C59 C60 N5 Zn2 177.2(5)
C61 C62 N6 C65 179.2(8)
C63 C62 N6 C65 -0.7(9)
C61 C62 N6 Zn2 -5.4(12)
C63 C62 N6 Zn2 174.8(5)
C66 C65 N6 C62 -177.4(8)
C64 C65 N6 C62 0.7(9)
C66 C65 N6 Zn2 7.3(11)
C64 C65 N6 Zn2 -174.7(5)
C71 C70 N7 C67 179.8(8)
C69 C70 N7 C67 -0.5(9)
C71 C70 N7 Zn2 9.4(12)
C69 C70 N7 Zn2 -170.9(6)
C66 C67 N7 C70 179.6(8)
C68 C67 N7 C70 0.0(9)
C66 C67 N7 Zn2 -10.3(11)
C68 C67 N7 Zn2 170.1(5)
C76 C75 N8 C72 -177.7(8)
C74 C75 N8 C72 0.6(9)
C76 C75 N8 Zn2 7.2(11)
C74 C75 N8 Zn2 -174.4(6)
C71 C72 N8 C75 178.9(8)
C73 C72 N8 C75 -1.0(9)
C71 C72 N8 Zn2 -5.8(12)
C73 C72 N8 Zn2 174.2(6)
C2 C3 Pt1 C59 -93.7(8)
C4 C3 Pt1 C59 89.1(6)
C2 C3 Pt1 C53 67.1(8)
C4 C3 Pt1 C53 -110.1(6)
C2 C3 Pt1 C54 102.0(8)
C4 C3 Pt1 C54 -75.2(6)
C2 C3 Pt1 C50 -2.8(16)
C4 C3 Pt1 C50 180.0(10)
C2 C3 Pt1 C49 165.9(11)
C4 C3 Pt1 C49 -11.3(15)
C58 C59 Pt1 C3 -80.2(8)
C60 C59 Pt1 C3 93.0(7)
C58 C59 Pt1 C53 -169.4(9)
C60 C59 Pt1 C53 3.7(14)
C58 C59 Pt1 C54 -0.5(18)
C60 C59 Pt1 C54 172.7(11)
C58 C59 Pt1 C50 116.8(8)
C60 C59 Pt1 C50 -70.0(7)
C58 C59 Pt1 C49 81.9(8)
C60 C59 Pt1 C49 -104.9(7)
C54 C53 Pt1 C3 86.6(6)
C52 C53 Pt1 C3 -149.1(7)
C54 C53 Pt1 C59 174.7(9)
C52 C53 Pt1 C59 -61.1(14)
C52 C53 Pt1 C54 124.2(10)
C54 C53 Pt1 C50 -109.5(7)
C52 C53 Pt1 C50 14.7(7)
C54 C53 Pt1 C49 -75.5(7)
C52 C53 Pt1 C49 48.7(7)
C53 C54 Pt1 C3 -94.6(6)
C55 C54 Pt1 C3 144.9(7)
C53 C54 Pt1 C59 -173.7(10)
C55 C54 Pt1 C59 65.8(15)
C55 C54 Pt1 C53 -120.5(10)
C53 C54 Pt1 C50 68.9(7)
C55 C54 Pt1 C50 -51.6(7)
C53 C54 Pt1 C49 101.8(7)
C55 C54 Pt1 C49 -18.7(7)
C49 C50 Pt1 C3 173.9(10)
C51 C50 Pt1 C3 48.6(16)
C49 C50 Pt1 C59 -96.3(7)
C51 C50 Pt1 C59 138.4(8)
C49 C50 Pt1 C53 102.3(7)
C51 C50 Pt1 C53 -23.0(8)
C49 C50 Pt1 C54 69.5(7)
C51 C50 Pt1 C54 -55.8(9)
C51 C50 Pt1 C49 -125.3(12)
C50 C49 Pt1 C3 -174.3(10)
C56 C49 Pt1 C3 -62.2(16)
C50 C49 Pt1 C59 87.0(7)
C56 C49 Pt1 C59 -161.0(8)
C50 C49 Pt1 C53 -74.9(7)
C56 C49 Pt1 C53 37.1(8)
C50 C49 Pt1 C54 -109.0(7)
C56 C49 Pt1 C54 3.0(8)
C56 C49 Pt1 C50 112.0(12)
C14 N3 Zn1 N2 -179.8(6)
C11 N3 Zn1 N2 -8.9(6)
C14 N3 Zn1 N1 96.5(12)
C11 N3 Zn1 N1 -92.6(12)
C14 N3 Zn1 N4 13.6(6)
C11 N3 Zn1 N4 -175.5(6)
C14 N3 Zn1 O1 -85.8(6)
C11 N3 Zn1 O1 85.0(6)
C6 N2 Zn1 N3 -178.7(7)
C9 N2 Zn1 N3 9.5(7)
C6 N2 Zn1 N1 -12.8(7)
C9 N2 Zn1 N1 175.3(7)
C6 N2 Zn1 N4 -97.2(12)
C9 N2 Zn1 N4 90.9(12)
C6 N2 Zn1 O1 80.6(7)
C9 N2 Zn1 O1 -91.2(7)
C4 N1 Zn1 N3 94.7(12)
C1 N1 Zn1 N3 -93.7(12)
C4 N1 Zn1 N2 11.2(6)
C1 N1 Zn1 N2 -177.2(6)
C4 N1 Zn1 N4 177.7(6)
C1 N1 Zn1 N4 -10.7(6)
C4 N1 Zn1 O1 -83.0(6)
C1 N1 Zn1 O1 88.6(6)
C16 N4 Zn1 N3 -16.0(6)
C19 N4 Zn1 N3 179.2(6)
C16 N4 Zn1 N2 -97.3(12)
C19 N4 Zn1 N2 97.9(12)
C16 N4 Zn1 N1 178.1(6)
C19 N4 Zn1 N1 13.3(6)
C16 N4 Zn1 O1 84.9(6)
C19 N4 Zn1 O1 -79.9(6)
C106 O1 Zn1 N3 61.6(7)
C106 O1 Zn1 N2 150.7(6)
C106 O1 Zn1 N1 -119.0(7)
C106 O1 Zn1 N4 -29.8(7)
C62 N6 Zn2 N5 6.6(7)
C65 N6 Zn2 N5 -178.9(7)
C62 N6 Zn2 N8 91.4(12)
C65 N6 Zn2 N8 -94.1(12)
C62 N6 Zn2 N7 172.7(7)
C65 N6 Zn2 N7 -12.8(7)
C62 N6 Zn2 O2 -93.1(7)
C65 N6 Zn2 O2 81.4(7)
C57 N5 Zn2 N6 172.0(7)
C60 N5 Zn2 N6 -4.1(7)
C57 N5 Zn2 N8 6.8(7)
C60 N5 Zn2 N8 -169.3(7)
C57 N5 Zn2 N7 90.1(12)
C60 N5 Zn2 N7 -86.0(12)
C57 N5 Zn2 O2 -92.3(7)
C60 N5 Zn2 O2 91.6(7)
C75 N8 Zn2 N6 -94.7(12)
C72 N8 Zn2 N6 91.1(12)
C75 N8 Zn2 N5 -9.5(7)
C72 N8 Zn2 N5 176.2(7)
C75 N8 Zn2 N7 -175.6(7)
C72 N8 Zn2 N7 10.2(7)
C75 N8 Zn2 O2 89.9(7)
C72 N8 Zn2 O2 -84.4(7)
C70 N7 Zn2 N6 -177.2(7)
C67 N7 Zn2 N6 14.3(6)
C70 N7 Zn2 N5 -94.9(12)
C67 N7 Zn2 N5 96.6(11)
C70 N7 Zn2 N8 -11.9(7)
C67 N7 Zn2 N8 179.7(6)
C70 N7 Zn2 O2 87.5(7)
C67 N7 Zn2 O2 -81.0(7)
C105 O2 Zn2 N6 -6.0(10)
C105 O2 Zn2 N5 -97.6(10)
C105 O2 Zn2 N8 172.9(10)
C105 O2 Zn2 N7 81.8(10)
